data_1529233
loop_
_publ_author_name
'Golovnev, Nikolay'
'Molokeev, Maxim'
'Vereshchagin, Sergey'
'Sterkhova, Irina'
'Atuchin, Victor'

_publ_section_title
;
 The cis-trans isomer transformation, spectroscopic and thermal properties
 of Li, Na, K 1,3-diethyl-2-thiobarbiturate complexes
;
_journal_issue 0
_journal_name_full Polyhedron
_journal_page_first 493
_journal_paper_doi 10.1016/j.poly.2014.09.011
_journal_volume 85
_journal_year 2015
_chemical_formula_moiety 'C8 H11 Li N2 O2 S'
_chemical_formula_sum 'C8 H11 Li N2 O2 S'
_chemical_formula_weight 206.19
_chemical_name_systematic
; 
Catena-(mu~4~-thiobarbiturato-O,O,O',S)lithium  
;
_space_group_IT_number 14
_symmetry_cell_setting monoclinic
_symmetry_space_group_name_Hall '-P 2yn'
_symmetry_space_group_name_H-M 'P 1 21/n 1'
_atom_sites_solution_hydrogens geom
_atom_sites_solution_primary direct
_atom_sites_solution_secondary difmap
_audit_creation_method SHELXL-97
_cell_angle_alpha 90.00
_cell_angle_beta 108.841(2)
_cell_angle_gamma 90.00
_cell_formula_units_Z 4
_cell_length_a 10.6778(13)
_cell_length_b 7.2687(9)
_cell_length_c 13.2021(16)
_cell_measurement_reflns_used 954
_cell_measurement_temperature 298(2)
_cell_measurement_theta_max 21.33
_cell_measurement_theta_min 2.97
_cell_volume 969.8(2)
_computing_cell_refinement 'APEX2 (Bruker, 2003-2008)'
_computing_data_collection 'APEX2 (Bruker, 2003-2008)'
_computing_data_reduction 'SAINT (Bruker, 2009)'
_computing_molecular_graphics 'DIAMOND (Brandenburg, 2005)'
_computing_publication_material 'publCIF (Westrip, 2009)'
_computing_structure_refinement 'SHELXL-97 (Sheldrick, 2008)'
_computing_structure_solution 'SHELXS-97 (Sheldrick, 2008)'
_diffrn_ambient_temperature 298(2)
_diffrn_measured_fraction_theta_full 1.000
_diffrn_measured_fraction_theta_max 0.999
_diffrn_measurement_device_type 'Bruker APEX-II CCD'
_diffrn_measurement_method '\f and \w scans'
_diffrn_radiation_monochromator graphite
_diffrn_radiation_source 'fine-focus sealed tube'
_diffrn_radiation_type MoK\a
_diffrn_radiation_wavelength 0.71073
_diffrn_reflns_av_R_equivalents 0.0602
_diffrn_reflns_av_sigmaI/netI 0.0615
_diffrn_reflns_limit_h_max 13
_diffrn_reflns_limit_h_min -13
_diffrn_reflns_limit_k_max 9
_diffrn_reflns_limit_k_min -9
_diffrn_reflns_limit_l_max 16
_diffrn_reflns_limit_l_min -16
_diffrn_reflns_number 7768
_diffrn_reflns_theta_full 25.00
_diffrn_reflns_theta_max 26.63
_diffrn_reflns_theta_min 2.14
_exptl_absorpt_coefficient_mu 0.304
_exptl_absorpt_correction_T_max 0.7454
_exptl_absorpt_correction_T_min 0.6462
_exptl_absorpt_correction_type multi-scan
_exptl_absorpt_process_details
;
SADABS-2004/1. Bruker AXS Inc., Madison, Wisconsin, USA, 2004
;
_exptl_crystal_colour colourless
_exptl_crystal_density_diffrn 1.412
_exptl_crystal_density_method 'not measured'
_exptl_crystal_description bulk
_exptl_crystal_F_000 432
_exptl_crystal_size_max 0.2
_exptl_crystal_size_mid 0.2
_exptl_crystal_size_min 0.1
_refine_diff_density_max 0.201
_refine_diff_density_min -0.266
_refine_diff_density_rms 0.051
_refine_ls_extinction_method none
_refine_ls_goodness_of_fit_ref 1.015
_refine_ls_hydrogen_treatment constr
_refine_ls_matrix_type full
_refine_ls_number_parameters 129
_refine_ls_number_reflns 2038
_refine_ls_number_restraints 0
_refine_ls_restrained_S_all 1.015
_refine_ls_R_factor_all 0.0939
_refine_ls_R_factor_gt 0.0462
_refine_ls_shift/su_max 0.000
_refine_ls_shift/su_mean 0.000
_refine_ls_structure_factor_coef Fsqd
_refine_ls_weighting_details 'calc w=1/[\s^2^(Fo^2^)+(0.0426P)^2^+0.2729P] where P=(Fo^2^+2Fc^2^)/3'
_refine_ls_weighting_scheme calc
_refine_ls_wR_factor_gt 0.0945
_refine_ls_wR_factor_ref 0.1103
_reflns_number_gt 1263
_reflns_number_total 2038
_reflns_threshold_expression >2sigma(I)
_cod_data_source_file LiDETBA.cif
_cod_data_source_block a
_cod_original_sg_symbol_Hall
;
-P 2yn
;
_cod_original_sg_symbol_H-M P21/n
_cod_database_code 1529233
_cod_database_fobs_code 1529233

loop_
_symmetry_equiv_pos_as_xyz
'x, y, z'
'-x+1/2, y+1/2, -z+1/2'
'-x, -y, -z'
'x-1/2, -y-1/2, z-1/2'

loop_
_atom_site_label
_atom_site_type_symbol
_atom_site_fract_x
_atom_site_fract_y
_atom_site_fract_z
_atom_site_U_iso_or_equiv
_atom_site_adp_type
_atom_site_occupancy
_atom_site_symmetry_multiplicity
_atom_site_calc_flag
_atom_site_refinement_flags
_atom_site_disorder_assembly
_atom_site_disorder_group
S S 0.80018(8) 0.23951(10) 0.60741(6) 0.0451(2) Uani 1 1 d . . .
O1 O 0.59506(18) 0.4964(3) 0.24406(13) 0.0442(5) Uani 1 1 d . . .
O2 O 0.92225(18) 0.8441(2) 0.49273(13) 0.0384(5) Uani 1 1 d . . .
N1 N 0.8601(2) 0.5614(3) 0.53695(15) 0.0288(5) Uani 1 1 d . . .
N3 N 0.6946(2) 0.3898(3) 0.41399(16) 0.0332(5) Uani 1 1 d . . .
C5 C 0.7539(3) 0.6834(4) 0.36382(19) 0.0345(7) Uani 1 1 d . . .
H5 H 0.7422 0.7781 0.3142 0.041 Uiso 1 1 calc R . .
C2 C 0.7846(2) 0.4044(4) 0.51453(19) 0.0316(6) Uani 1 1 d . . .
C7 C 0.9565(3) 0.5868(4) 0.64545(18) 0.0355(7) Uani 1 1 d . . .
H7B H 1.0272 0.6672 0.6412 0.043 Uiso 1 1 calc R . .
H7A H 0.9952 0.4688 0.6729 0.043 Uiso 1 1 calc R . .
C6 C 0.8467(3) 0.7055(3) 0.46342(19) 0.0297(6) Uani 1 1 d . . .
C4 C 0.6772(3) 0.5265(4) 0.33416(19) 0.0333(6) Uani 1 1 d . . .
C10 C 0.4842(3) 0.2570(5) 0.4199(3) 0.0711(11) Uani 1 1 d . . .
H10A H 0.4347 0.3600 0.3817 0.085 Uiso 1 1 calc R . .
H10B H 0.5104 0.2806 0.4954 0.085 Uiso 1 1 calc R . .
H10C H 0.4301 0.1486 0.4035 0.085 Uiso 1 1 calc R . .
C9 C 0.6050(3) 0.2288(4) 0.3872(2) 0.0499(8) Uani 1 1 d . . .
H9A H 0.6522 0.1208 0.4231 0.060 Uiso 1 1 calc R . .
H9B H 0.5781 0.2068 0.3107 0.060 Uiso 1 1 calc R . .
C8 C 0.8921(3) 0.6687(5) 0.7218(2) 0.0536(9) Uani 1 1 d . . .
H8A H 0.8517 0.7841 0.6940 0.064 Uiso 1 1 calc R . .
H8B H 0.9579 0.6882 0.7903 0.064 Uiso 1 1 calc R . .
H8C H 0.8257 0.5859 0.7295 0.064 Uiso 1 1 calc R . .
Li Li 0.4954(5) 0.4690(6) 0.1007(3) 0.0418(12) Uani 1 1 d . . .

loop_
_atom_site_aniso_label
_atom_site_aniso_U_11
_atom_site_aniso_U_22
_atom_site_aniso_U_33
_atom_site_aniso_U_23
_atom_site_aniso_U_13
_atom_site_aniso_U_12
S 0.0513(5) 0.0445(4) 0.0376(4) 0.0129(4) 0.0117(3) 0.0024(4)
O1 0.0490(13) 0.0493(12) 0.0225(10) -0.0042(9) -0.0049(9) -0.0036(10)
O2 0.0452(11) 0.0394(11) 0.0258(10) -0.0010(9) 0.0046(9) -0.0130(9)
N1 0.0292(12) 0.0338(12) 0.0204(11) 0.0015(9) 0.0040(9) -0.0010(10)
N3 0.0396(14) 0.0307(12) 0.0242(11) -0.0027(10) 0.0035(10) -0.0041(10)
C5 0.0411(16) 0.0349(15) 0.0223(13) 0.0039(12) 0.0030(12) -0.0025(12)
C2 0.0311(15) 0.0353(15) 0.0271(14) 0.0004(12) 0.0077(12) 0.0030(12)
C7 0.0307(15) 0.0460(17) 0.0222(13) 0.0021(12) -0.0020(11) -0.0009(13)
C6 0.0314(15) 0.0337(15) 0.0243(13) 0.0019(11) 0.0094(11) 0.0027(12)
C4 0.0351(16) 0.0385(16) 0.0242(14) -0.0011(12) 0.0067(12) 0.0034(13)
C10 0.054(2) 0.077(3) 0.072(2) -0.001(2) 0.0073(19) -0.027(2)
C9 0.064(2) 0.0405(18) 0.0370(16) -0.0056(14) 0.0044(15) -0.0192(15)
C8 0.057(2) 0.071(2) 0.0292(15) -0.0077(16) 0.0103(15) -0.0095(17)
Li 0.052(3) 0.041(3) 0.026(2) -0.001(2) 0.004(2) 0.005(2)

loop_
_atom_type_symbol
_atom_type_description
_atom_type_scat_dispersion_real
_atom_type_scat_dispersion_imag
_atom_type_scat_source
C C 0.0033 0.0016 'International Tables Vol C Tables 4.2.6.8 and 6.1.1.4'
Li Li -0.0003 0.0001 'International Tables Vol C Tables 4.2.6.8 and 6.1.1.4'
O O 0.0106 0.0060 'International Tables Vol C Tables 4.2.6.8 and 6.1.1.4'
S S 0.1246 0.1234 'International Tables Vol C Tables 4.2.6.8 and 6.1.1.4'
N N 0.0061 0.0033 'International Tables Vol C Tables 4.2.6.8 and 6.1.1.4'
H H 0.0000 0.0000 'International Tables Vol C Tables 4.2.6.8 and 6.1.1.4'

loop_
_geom_angle_atom_site_label_1
_geom_angle_atom_site_label_2
_geom_angle_atom_site_label_3
_geom_angle
_geom_angle_site_symmetry_1
_geom_angle_site_symmetry_3
C2 S Li 106.37(13) . 4_666
C4 O1 Li 169.9(2) . .
C6 O2 Li 147.5(2) . 4_676
C6 O2 Li 123.2(2) . 2_655
Li O2 Li 89.0(2) 4_676 2_655
C2 N1 C6 123.3(2) . .
C2 N1 C7 119.2(2) . .
C6 N1 C7 117.4(2) . .
C2 N3 C4 123.4(2) . .
C2 N3 C9 119.3(2) . .
C4 N3 C9 117.2(2) . .
C6 C5 C4 122.9(2) . .
C6 C5 H5 118.5 . .
C4 C5 H5 118.5 . .
N3 C2 N1 116.9(2) . .
N3 C2 S 121.66(19) . .
N1 C2 S 121.42(18) . .
N1 C7 C8 111.7(2) . .
N1 C7 H7B 109.3 . .
C8 C7 H7B 109.3 . .
N1 C7 H7A 109.3 . .
C8 C7 H7A 109.3 . .
H7B C7 H7A 107.9 . .
O2 C6 C5 125.0(2) . .
O2 C6 N1 117.9(2) . .
C5 C6 N1 117.1(2) . .
O1 C4 C5 125.7(2) . .
O1 C4 N3 118.0(2) . .
C5 C4 N3 116.3(2) . .
C9 C10 H10A 109.5 . .
C9 C10 H10B 109.5 . .
H10A C10 H10B 109.5 . .
C9 C10 H10C 109.5 . .
H10A C10 H10C 109.5 . .
H10B C10 H10C 109.5 . .
N3 C9 C10 111.9(2) . .
N3 C9 H9A 109.2 . .
C10 C9 H9A 109.2 . .
N3 C9 H9B 109.2 . .
C10 C9 H9B 109.2 . .
H9A C9 H9B 107.9 . .
C7 C8 H8A 109.5 . .
C7 C8 H8B 109.5 . .
H8A C8 H8B 109.5 . .
C7 C8 H8C 109.5 . .
H8A C8 H8C 109.5 . .
H8B C8 H8C 109.5 . .
O1 Li O2 129.4(3) . 4_575
O1 Li O2 117.8(3) . 2_645
O2 Li O2 91.0(2) 4_575 2_645
O1 Li S 103.3(2) . 4_565
O2 Li S 107.2(2) 4_575 4_565
O2 Li S 106.2(2) 2_645 4_565
O1 Li Li 141.7(3) . 3_665
O2 Li Li 45.70(14) 4_575 3_665
O2 Li Li 45.31(15) 2_645 3_665
S Li Li 114.2(3) 4_565 3_665

loop_
_geom_bond_atom_site_label_1
_geom_bond_atom_site_label_2
_geom_bond_distance
_geom_bond_site_symmetry_2
S C2 1.684(3) .
S Li 2.601(5) 4_666
O1 C4 1.248(3) .
O1 Li 1.858(5) .
O2 C6 1.270(3) .
O2 Li 1.942(5) 4_676
O2 Li 1.955(5) 2_655
N1 C2 1.373(3) .
N1 C6 1.404(3) .
N1 C7 1.481(3) .
N3 C2 1.368(3) .
N3 C4 1.416(3) .
N3 C9 1.481(3) .
C5 C6 1.377(3) .
C5 C4 1.385(3) .
C5 H5 0.9300 .
C7 C8 1.514(4) .
C7 H7B 0.9700 .
C7 H7A 0.9700 .
C10 C9 1.501(5) .
C10 H10A 0.9600 .
C10 H10B 0.9600 .
C10 H10C 0.9600 .
C9 H9A 0.9700 .
C9 H9B 0.9700 .
C8 H8A 0.9600 .
C8 H8B 0.9600 .
C8 H8C 0.9600 .
Li O2 1.942(5) 4_575
Li O2 1.955(5) 2_645
Li S 2.601(5) 4_565
Li Li 2.731(9) 3_665

loop_
_geom_hbond_atom_site_label_D
_geom_hbond_atom_site_label_H
_geom_hbond_atom_site_label_A
_geom_hbond_distance_DH
_geom_hbond_distance_HA
_geom_hbond_distance_DA
_geom_hbond_angle_DHA
_geom_hbond_site_symmetry_A
C9 H9B O1 0.97 2.31 2.690(3) 102 1_555
C7 H7B O2 0.97 2.31 2.687(3) 102 1_555
C9 H9A S 0.97 2.58 2.981(3) 105 1_555
C7 H7A S 0.97 2.59 2.978(3) 104 1_555

loop_
_geom_torsion_atom_site_label_1
_geom_torsion_atom_site_label_2
_geom_torsion_atom_site_label_3
_geom_torsion_atom_site_label_4
_geom_torsion
_geom_torsion_site_symmetry_1
_geom_torsion_site_symmetry_2
_geom_torsion_site_symmetry_3
_geom_torsion_site_symmetry_4
C4 N3 C2 N1 0.3(4) . . . .
C9 N3 C2 N1 -176.4(2) . . . .
C4 N3 C2 S 179.09(19) . . . .
C9 N3 C2 S 2.4(3) . . . .
C6 N1 C2 N3 1.5(4) . . . .
C7 N1 C2 N3 178.4(2) . . . .
C6 N1 C2 S -177.37(18) . . . .
C7 N1 C2 S -0.5(3) . . . .
Li S C2 N3 96.6(2) 4_666 . . .
Li S C2 N1 -84.7(2) 4_666 . . .
C2 N1 C7 C8 -85.0(3) . . . .
C6 N1 C7 C8 92.1(3) . . . .
Li O2 C6 C5 131.9(4) 4_676 . . .
Li O2 C6 C5 -39.2(4) 2_655 . . .
Li O2 C6 N1 -49.5(5) 4_676 . . .
Li O2 C6 N1 139.3(2) 2_655 . . .
C4 C5 C6 O2 177.4(3) . . . .
C4 C5 C6 N1 -1.2(4) . . . .
C2 N1 C6 O2 -179.7(2) . . . .
C7 N1 C6 O2 3.3(3) . . . .
C2 N1 C6 C5 -1.1(4) . . . .
C7 N1 C6 C5 -178.0(2) . . . .
Li O1 C4 C5 42.3(15) . . . .
Li O1 C4 N3 -137.7(13) . . . .
C6 C5 C4 O1 -177.4(3) . . . .
C6 C5 C4 N3 2.7(4) . . . .
C2 N3 C4 O1 177.8(2) . . . .
C9 N3 C4 O1 -5.5(4) . . . .
C2 N3 C4 C5 -2.3(4) . . . .
C9 N3 C4 C5 174.5(2) . . . .
C2 N3 C9 C10 84.8(3) . . . .
C4 N3 C9 C10 -92.0(3) . . . .
C4 O1 Li O2 -65.8(15) . . . 4_575
C4 O1 Li O2 51.5(15) . . . 2_645
C4 O1 Li S 168.2(13) . . . 4_565
C4 O1 Li Li -0.5(17) . . . 3_665
